data_4077433
loop_
_publ_author_name
'Sun, Hongsui'
'Burlakov, Vladimir V.'
'Spannenberg, Anke'
'Baumann, Wolfgang'
'Arndt, Perdita'
'Rosenthal, Uwe'

_publ_section_title
;
 Synthesis and Structural Investigation of Stable Zirconacyclopentanes
 Which Bear Additional Functional Groups
;
_journal_issue 25
_journal_name_full Organometallics
_journal_page_first 5472
_journal_paper_doi 10.1021/om010680u
_journal_volume 20
_journal_year 2001
_chemical_formula_sum 'C45.5 H48 Zr'
_chemical_formula_weight 686.06
_chemical_name_systematic
; 
 ? 
;
_space_group_IT_number 14
_symmetry_cell_setting monoclinic
_symmetry_space_group_name_Hall '-P 2ybc'
_symmetry_space_group_name_H-M 'P 1 21/c 1'
_atom_sites_solution_hydrogens geom
_atom_sites_solution_primary direct
_atom_sites_solution_secondary difmap
_audit_creation_method SHELXL
_cell_angle_alpha 90.00
_cell_angle_beta 93.78(3)
_cell_angle_gamma 90.00
_cell_formula_units_Z 4
_cell_length_a 17.710(4)
_cell_length_b 10.058(2)
_cell_length_c 19.471(4)
_cell_measurement_reflns_used 5000
_cell_measurement_temperature 200(2)
_cell_measurement_theta_max 20
_cell_measurement_theta_min 4
_cell_volume 3460.8(13)
_computing_cell_refinement STOE-CELL
_computing_data_collection STOE-EXPOSE
_computing_data_reduction STOE-INTEGRATE
_computing_molecular_graphics XP
_computing_publication_material SHELXL-93
_computing_structure_refinement 'SHELXL-93 (Sheldrick, 1993)'
_computing_structure_solution 'SHELXS-86 (Sheldrick, 1990)'
_diffrn_ambient_temperature 200(2)
_diffrn_measurement_device STOE-IPDS
_diffrn_measurement_method 'laser scanned imaging plate'
_diffrn_radiation_monochromator graphite
_diffrn_radiation_source 'fine-focus sealed tube'
_diffrn_radiation_type MoK\a
_diffrn_radiation_wavelength 0.71073
_diffrn_reflns_av_R_equivalents 0.0519
_diffrn_reflns_av_sigmaI/netI 0.0904
_diffrn_reflns_limit_h_max 20
_diffrn_reflns_limit_h_min -20
_diffrn_reflns_limit_k_max 11
_diffrn_reflns_limit_k_min -11
_diffrn_reflns_limit_l_max 22
_diffrn_reflns_limit_l_min 0
_diffrn_reflns_number 10074
_diffrn_reflns_theta_max 24.27
_diffrn_reflns_theta_min 2.10
_diffrn_standards_interval_time 360
_diffrn_standards_number 50-200
_exptl_absorpt_coefficient_mu 0.349
_exptl_absorpt_correction_type 'mean imaging plate intensity method'
_exptl_crystal_colour orange
_exptl_crystal_density_diffrn 1.317
_exptl_crystal_description prism
_exptl_crystal_F_000 1444
_exptl_crystal_size_max 0.5
_exptl_crystal_size_mid 0.3
_exptl_crystal_size_min 0.2
_refine_diff_density_max 1.242
_refine_diff_density_min -0.884
_refine_diff_density_rms 0.093
_refine_ls_extinction_method none
_refine_ls_goodness_of_fit_all 0.947
_refine_ls_goodness_of_fit_obs 1.045
_refine_ls_matrix_type full
_refine_ls_number_parameters 412
_refine_ls_number_reflns 5528
_refine_ls_number_restraints 0
_refine_ls_restrained_S_all 0.947
_refine_ls_restrained_S_obs 1.045
_refine_ls_R_factor_all 0.0711
_refine_ls_R_factor_obs 0.0474
_refine_ls_shift/esd_max -0.001
_refine_ls_shift/esd_mean 0.000
_refine_ls_structure_factor_coef Fsqd
_refine_ls_weighting_details 'w=1/[\s^2^(Fo^2^)+(0.0679P)^2^+0.0000P] where P=(Fo^2^+2Fc^2^)/3''
_refine_ls_weighting_scheme calc
_refine_ls_wR_factor_all 0.1249
_refine_ls_wR_factor_obs 0.1148
_reflns_number_observed 3945
_reflns_number_total 5528
_reflns_observed_criterion >2sigma(I)
_cod_data_source_file om010680u.cif
_cod_data_source_block 850
_cod_depositor_comments
;
The following automatic conversions were performed:

'_refine_ls_weighting_scheme' value 'calc
w=1/[\s^2^(Fo^2^)+(0.0679P)^2^+0.0000P] where P=(Fo^2^+2Fc^2^)/3''
was changed to 'calc'. New tag '_refine_ls_weighting_details' was
created. The value of the new tag was set to
'w=1/[\s^2^(Fo^2^)+(0.0679P)^2^+0.0000P] where P=(Fo^2^+2Fc^2^)/3''.

Automatic conversion script
Id: cif_fix_values 3143 2015-03-26 13:38:13Z robertas 
;
_cod_original_sg_symbol_H-M P21/c
_cod_original_formula_sum 'C45.50 H48 Zr'
_cod_database_code 4077433

loop_
_symmetry_equiv_pos_as_xyz
'x, y, z'
'-x, y+1/2, -z+1/2'
'-x, -y, -z'
'x, -y-1/2, z-1/2'

loop_
_atom_site_aniso_label
_atom_site_aniso_U_11
_atom_site_aniso_U_22
_atom_site_aniso_U_33
_atom_site_aniso_U_23
_atom_site_aniso_U_13
_atom_site_aniso_U_12
C1 0.031(3) 0.041(3) 0.014(2) -0.005(2) 0.004(2) 0.001(2)
C2 0.053(3) 0.042(3) 0.019(2) -0.010(2) 0.001(2) -0.002(2)
C3 0.047(3) 0.030(2) 0.030(2) -0.014(2) -0.002(2) -0.001(2)
C4 0.028(3) 0.021(2) 0.027(2) -0.001(2) -0.001(2) -0.003(2)
C5 0.020(2) 0.029(2) 0.034(2) -0.001(2) -0.002(2) -0.007(2)
C6 0.022(2) 0.020(2) 0.035(2) -0.001(2) 0.014(2) -0.002(2)
C7 0.024(2) 0.027(2) 0.022(2) -0.002(2) 0.007(2) -0.007(2)
C8 0.023(2) 0.020(2) 0.024(2) 0.000(2) 0.004(2) -0.002(2)
C9 0.032(3) 0.034(3) 0.024(2) 0.002(2) 0.005(2) 0.004(2)
C10 0.029(3) 0.048(3) 0.038(3) 0.003(2) -0.001(2) 0.005(2)
C11 0.036(3) 0.047(3) 0.026(2) 0.006(2) -0.001(2) -0.005(2)
C12 0.041(3) 0.035(3) 0.022(2) -0.005(2) 0.009(2) -0.011(2)
C13 0.024(3) 0.053(3) 0.016(2) -0.003(2) 0.007(2) -0.009(2)
C14 0.034(3) 0.037(3) 0.015(2) 0.002(2) 0.007(2) -0.008(2)
C15 0.055(3) 0.043(3) 0.023(2) 0.007(2) 0.005(2) -0.008(2)
C16 0.101(5) 0.040(3) 0.030(3) 0.008(2) -0.003(3) 0.005(3)
C17 0.066(4) 0.062(4) 0.031(3) 0.010(3) -0.011(3) 0.016(3)
C18 0.040(3) 0.053(3) 0.027(2) 0.001(2) -0.005(2) 0.002(2)
C19 0.030(3) 0.043(3) 0.010(2) -0.002(2) 0.002(2) -0.002(2)
C20 0.026(3) 0.044(3) 0.019(2) 0.000(2) 0.009(2) 0.005(2)
C21 0.019(2) 0.028(2) 0.021(2) 0.003(2) 0.001(2) 0.001(2)
C22 0.021(2) 0.020(2) 0.020(2) -0.001(2) 0.002(2) 0.000(2)
C23 0.022(2) 0.026(2) 0.017(2) 0.001(2) 0.000(2) -0.004(2)
C24 0.024(2) 0.020(2) 0.026(2) -0.004(2) 0.000(2) -0.003(2)
C25 0.023(2) 0.030(2) 0.022(2) 0.007(2) -0.001(2) -0.005(2)
C26 0.020(2) 0.030(2) 0.017(2) -0.002(2) -0.001(2) -0.002(2)
C27 0.021(2) 0.024(2) 0.017(2) -0.001(2) 0.000(2) -0.004(2)
C28 0.020(2) 0.031(2) 0.024(2) -0.001(2) -0.001(2) -0.004(2)
C29 0.018(2) 0.030(2) 0.021(2) 0.000(2) 0.001(2) -0.006(2)
C30 0.020(2) 0.031(2) 0.025(2) -0.005(2) 0.005(2) 0.000(2)
C31 0.021(2) 0.025(2) 0.038(2) 0.000(2) 0.011(2) 0.005(2)
C32 0.021(2) 0.029(2) 0.037(2) 0.000(2) 0.004(2) 0.001(2)
C33 0.019(2) 0.027(2) 0.030(2) -0.002(2) 0.003(2) 0.000(2)
C34 0.025(2) 0.029(2) 0.031(2) -0.001(2) 0.009(2) 0.002(2)
C35 0.023(2) 0.035(2) 0.028(2) 0.000(2) 0.000(2) 0.001(2)
C36 0.036(3) 0.053(3) 0.026(2) 0.008(2) -0.009(2) -0.001(2)
C37 0.037(3) 0.063(3) 0.017(2) -0.002(2) -0.003(2) 0.006(3)
C38 0.025(3) 0.048(3) 0.026(2) -0.010(2) 0.002(2) 0.002(2)
C39 0.026(3) 0.037(3) 0.051(3) -0.001(2) -0.001(2) 0.002(2)
C40 0.027(3) 0.041(3) 0.070(3) 0.009(3) -0.001(2) 0.010(2)
C41 0.030(3) 0.029(3) 0.075(4) 0.010(3) 0.012(3) 0.005(2)
C42 0.026(3) 0.029(3) 0.055(3) 0.000(2) 0.012(2) -0.001(2)
Zr 0.0181(2) 0.0237(2) 0.0157(2) -0.0023(2) 0.00193(14) -0.0017(2)

loop_
_atom_site_label
_atom_site_type_symbol
_atom_site_fract_x
_atom_site_fract_y
_atom_site_fract_z
_atom_site_U_iso_or_equiv
_atom_site_thermal_displace_type
_atom_site_occupancy
_atom_site_calc_flag
_atom_site_refinement_flags
C1 C 0.7084(2) 0.5216(4) 0.4292(2) 0.0284(10) Uani 1 d .
C2 C 0.7501(3) 0.6476(4) 0.4500(2) 0.0380(12) Uani 1 d .
H2A H 0.8043(3) 0.6273(4) 0.4611(2) 0.046 Uiso 1 calc R
H2B H 0.7291(3) 0.6849(4) 0.4918(2) 0.046 Uiso 1 calc R
C3 C 0.7426(3) 0.7497(4) 0.3918(2) 0.0357(11) Uani 1 d .
H3A H 0.6904(3) 0.7854(4) 0.3878(2) 0.043 Uiso 1 calc R
H3B H 0.7778(3) 0.8246(4) 0.4022(2) 0.043 Uiso 1 calc R
C4 C 0.7607(2) 0.6853(4) 0.3248(2) 0.0256(10) Uani 1 d .
C5 C 0.8249(2) 0.6084(4) 0.3133(2) 0.0277(10) Uani 1 d .
H5 H 0.8646(2) 0.5868(4) 0.3467(2) 0.033 Uiso 1 calc R
C6 C 0.8204(2) 0.5686(4) 0.2435(2) 0.0250(9) Uani 1 d .
H6 H 0.8566(2) 0.5161(4) 0.2219(2) 0.030 Uiso 1 calc R
C7 C 0.7531(2) 0.6200(4) 0.2116(2) 0.0240(9) Uani 1 d .
C8 C 0.7154(2) 0.6898(4) 0.2623(2) 0.0224(9) Uani 1 d .
C9 C 0.6440(2) 0.7675(4) 0.2463(2) 0.0299(10) Uani 1 d .
H9A H 0.6546(2) 0.8635(4) 0.2529(2) 0.036 Uiso 1 calc R
H9B H 0.6059(2) 0.7414(4) 0.2787(2) 0.036 Uiso 1 calc R
C10 C 0.6122(3) 0.7435(5) 0.1727(2) 0.0383(12) Uani 1 d .
H10A H 0.5843(3) 0.6580(5) 0.1706(2) 0.046 Uiso 1 calc R
H10B H 0.5758(3) 0.8151(5) 0.1591(2) 0.046 Uiso 1 calc R
C11 C 0.6738(3) 0.7397(5) 0.1224(2) 0.0362(11) Uani 1 d .
H11A H 0.7028(3) 0.8238(5) 0.1257(2) 0.043 Uiso 1 calc R
H11B H 0.6503(3) 0.7325(5) 0.0749(2) 0.043 Uiso 1 calc R
C12 C 0.7279(3) 0.6228(4) 0.1363(2) 0.0321(11) Uani 1 d .
H12A H 0.7021(3) 0.5384(4) 0.1231(2) 0.039 Uiso 1 calc R
H12B H 0.7724(3) 0.6326(4) 0.1084(2) 0.039 Uiso 1 calc R
C13 C 0.6179(2) 0.3777(5) 0.3845(2) 0.0310(11) Uani 1 d .
H13 H 0.5723(2) 0.3440(5) 0.3627(2) 0.037 Uiso 1 calc R
C14 C 0.6802(2) 0.3011(4) 0.4103(2) 0.0285(10) Uani 1 d .
C15 C 0.6865(3) 0.1540(5) 0.4202(2) 0.0402(12) Uani 1 d .
H15A H 0.7063(3) 0.1126(5) 0.3789(2) 0.048 Uiso 1 calc R
H15B H 0.6360(3) 0.1159(5) 0.4267(2) 0.048 Uiso 1 calc R
C16 C 0.7402(4) 0.1247(5) 0.4837(2) 0.058(2) Uani 1 d .
H16A H 0.7164(4) 0.1549(5) 0.5256(2) 0.069 Uiso 1 calc R
H16B H 0.7483(4) 0.0276(5) 0.4876(2) 0.069 Uiso 1 calc R
C17 C 0.8157(3) 0.1934(5) 0.4796(3) 0.0537(15) Uani 1 d .
H17A H 0.8401(3) 0.1605(5) 0.4386(3) 0.064 Uiso 1 calc R
H17B H 0.8487(3) 0.1698(5) 0.5207(3) 0.064 Uiso 1 calc R
C18 C 0.8087(3) 0.3455(5) 0.4751(2) 0.0404(12) Uani 1 d .
H18A H 0.8113(3) 0.3828(5) 0.5223(2) 0.048 Uiso 1 calc R
H18B H 0.8521(3) 0.3813(5) 0.4514(2) 0.048 Uiso 1 calc R
C19 C 0.7362(3) 0.3900(4) 0.4372(2) 0.0278(10) Uani 1 d .
C20 C 0.6351(2) 0.5132(5) 0.3965(2) 0.0293(10) Uani 1 d .
H20 H 0.6028(2) 0.5862(5) 0.3846(2) 0.035 Uiso 1 calc R
C21 C 0.7959(2) 0.2707(4) 0.2883(2) 0.0226(9) Uani 1 d .
H21 H 0.8002(23) 0.2253(38) 0.3314(21) 0.026(11) Uiso 1 d .
C22 C 0.7473(2) 0.1771(4) 0.2373(2) 0.0204(9) Uani 1 d .
H22 H 0.7262(2) 0.1023(4) 0.2639(2) 0.025 Uiso 1 calc R
C23 C 0.6820(2) 0.2427(4) 0.1912(2) 0.0219(9) Uani 1 d .
H23 H 0.7024(2) 0.2698(4) 0.1466(2) 0.026 Uiso 1 calc R
C24 C 0.6171(2) 0.1399(4) 0.1757(2) 0.0237(9) Uani 1 d .
H24 H 0.6337(2) 0.0462(4) 0.1683(2) 0.028 Uiso 1 calc R
C25 C 0.5701(2) 0.1627(4) 0.2391(2) 0.0253(9) Uani 1 d .
H25A H 0.5227(2) 0.1103(4) 0.2371(2) 0.030 Uiso 1 calc R
H25B H 0.5996(2) 0.1471(4) 0.2833(2) 0.030 Uiso 1 calc R
C26 C 0.5566(2) 0.3113(4) 0.2238(2) 0.0226(9) Uani 1 d .
H26 H 0.5237(2) 0.3591(4) 0.2555(2) 0.027 Uiso 1 calc R
C27 C 0.6383(2) 0.3653(4) 0.2209(2) 0.0209(9) Uani 1 d .
H27 H 0.6359(20) 0.4374(35) 0.1862(19) 0.014(9) Uiso 1 d .
C28 C 0.5644(2) 0.1972(4) 0.1202(2) 0.0251(10) Uani 1 d .
C29 C 0.5261(2) 0.3014(4) 0.1492(2) 0.0229(9) Uani 1 d .
C30 C 0.8079(2) 0.1216(4) 0.1905(2) 0.0252(10) Uani 1 d .
H30 H 0.7876(2) 0.0774(4) 0.1471(2) 0.030 Uiso 1 calc R
C31 C 0.8654(2) 0.0413(4) 0.2344(2) 0.0278(10) Uani 1 d .
C32 C 0.9077(2) 0.1337(4) 0.2749(2) 0.0286(10) Uani 1 d .
C33 C 0.8748(2) 0.2683(4) 0.2583(2) 0.0257(10) Uani 1 d .
H33 H 0.9084(2) 0.3456(4) 0.2710(2) 0.031 Uiso 1 calc R
C34 C 0.8545(2) 0.2497(4) 0.1806(2) 0.0280(10) Uani 1 d .
H34A H 0.8994(2) 0.2345(4) 0.1540(2) 0.034 Uiso 1 calc R
H34B H 0.8236(2) 0.3235(4) 0.1603(2) 0.034 Uiso 1 calc R
C35 C 0.4761(2) 0.3811(4) 0.1097(2) 0.0288(10) Uani 1 d .
H35 H 0.4511(2) 0.4541(4) 0.1293(2) 0.035 Uiso 1 calc R
C36 C 0.4638(3) 0.3496(5) 0.0399(2) 0.0389(12) Uani 1 d .
H36 H 0.4290(3) 0.4010(5) 0.0118(2) 0.047 Uiso 1 calc R
C37 C 0.5009(3) 0.2462(5) 0.0113(2) 0.0389(12) Uani 1 d .
H37 H 0.4912(3) 0.2273(5) -0.0363(2) 0.047 Uiso 1 calc R
C38 C 0.5527(2) 0.1678(5) 0.0505(2) 0.0333(11) Uani 1 d .
H38 H 0.5789(2) 0.0971(5) 0.0303(2) 0.040 Uiso 1 calc R
C39 C 0.9640(3) 0.0915(5) 0.3222(3) 0.0381(12) Uani 1 d .
H39 H 0.9920(3) 0.1536(5) 0.3505(3) 0.046 Uiso 1 calc R
C40 C 0.9790(3) -0.0438(5) 0.3277(3) 0.0464(13) Uani 1 d .
H40 H 1.0180(3) -0.0742(5) 0.3597(3) 0.056 Uiso 1 calc R
C41 C 0.9384(3) -0.1344(5) 0.2873(3) 0.0443(13) Uani 1 d .
H41 H 0.9501(3) -0.2264(5) 0.2912(3) 0.053 Uiso 1 calc R
C42 C 0.8802(3) -0.0925(4) 0.2408(2) 0.0360(11) Uani 1 d .
H42 H 0.8511(3) -0.1553(4) 0.2140(2) 0.043 Uiso 1 calc R
Zr Zr 0.72001(2) 0.44796(4) 0.30737(2) 0.01913(14) Uani 1 d .
C100 C -0.0242(5) -0.0421(8) 0.0596(5) 0.103(3) Uiso 1 d .
H100 H -0.0410(5) -0.0689(8) 0.1028(5) 0.124 Uiso 1 calc R
C200 C 0.0018(5) 0.0775(8) 0.0528(4) 0.090(2) Uiso 1 d .
H200 H 0.0021(5) 0.1315(8) 0.0928(4) 0.108 Uiso 1 calc R
C300 C 0.0285(5) 0.1361(9) -0.0029(5) 0.109(3) Uiso 1 d .
C400 C 0.0558(13) 0.2734(20) -0.0050(11) 0.147(8) Uiso 0.50 d P
H40A H 0.0723(13) 0.2929(20) -0.0510(11) 0.220 Uiso 0.50 calc PR
H40B H 0.0985(13) 0.2848(20) 0.0291(11) 0.220 Uiso 0.50 calc PR
H40C H 0.0149(13) 0.3343(20) 0.0055(11) 0.220 Uiso 0.50 calc PR

loop_
_atom_type_symbol
_atom_type_description
_atom_type_scat_dispersion_real
_atom_type_scat_dispersion_imag
_atom_type_scat_source
C C 0.0033 0.0016 'International Tables Vol C Tables 4.2.6.8 and 6.1.1.4'
H H 0.0000 0.0000 'International Tables Vol C Tables 4.2.6.8 and 6.1.1.4'
Zr Zr -2.9673 0.5597 'International Tables Vol C Tables 4.2.6.8 and 6.1.1.4'

loop_
_geom_angle_atom_site_label_1
_geom_angle_atom_site_label_2
_geom_angle_atom_site_label_3
_geom_angle
_geom_angle_site_symmetry_1
_geom_angle_site_symmetry_3
C20 C1 C19 107.2(4) . .
C20 C1 C2 126.3(4) . .
C19 C1 C2 126.5(4) . .
C20 C1 Zr 71.6(2) . .
C19 C1 Zr 77.2(2) . .
C2 C1 Zr 115.7(3) . .
C1 C2 C3 110.4(3) . .
C4 C3 C2 109.9(3) . .
C5 C4 C8 107.5(4) . .
C5 C4 C3 126.4(4) . .
C8 C4 C3 126.1(4) . .
C5 C4 Zr 71.5(2) . .
C8 C4 Zr 76.9(2) . .
C3 C4 Zr 116.7(3) . .
C4 C5 C6 108.3(4) . .
C4 C5 Zr 75.6(2) . .
C6 C5 Zr 77.0(2) . .
C7 C6 C5 108.2(4) . .
C7 C6 Zr 78.0(2) . .
C5 C6 Zr 70.3(2) . .
C6 C7 C8 107.5(3) . .
C6 C7 C12 128.7(4) . .
C8 C7 C12 123.2(4) . .
C6 C7 Zr 70.6(2) . .
C8 C7 Zr 72.3(2) . .
C12 C7 Zr 129.5(3) . .
C4 C8 C7 108.5(4) . .
C4 C8 C9 128.1(4) . .
C7 C8 C9 123.0(3) . .
C4 C8 Zr 71.0(2) . .
C7 C8 Zr 76.4(2) . .
C9 C8 Zr 124.6(3) . .
C8 C9 C10 111.5(4) . .
C11 C10 C9 112.0(4) . .
C10 C11 C12 112.0(4) . .
C7 C12 C11 109.2(3) . .
C14 C13 C20 108.2(4) . .
C14 C13 Zr 77.9(2) . .
C20 C13 Zr 71.0(2) . .
C19 C14 C13 107.5(4) . .
C19 C14 C15 122.3(4) . .
C13 C14 C15 129.5(4) . .
C19 C14 Zr 73.1(2) . .
C13 C14 Zr 70.3(2) . .
C15 C14 Zr 129.3(3) . .
C14 C15 C16 109.3(4) . .
C17 C16 C15 111.8(4) . .
C16 C17 C18 113.0(5) . .
C19 C18 C17 112.7(4) . .
C14 C19 C1 108.7(4) . .
C14 C19 C18 123.4(4) . .
C1 C19 C18 127.6(4) . .
C14 C19 Zr 75.5(2) . .
C1 C19 Zr 70.6(2) . .
C18 C19 Zr 125.5(3) . .
C1 C20 C13 108.4(4) . .
C1 C20 Zr 75.4(2) . .
C13 C20 Zr 76.2(2) . .
C33 C21 C22 102.8(3) . .
C33 C21 Zr 129.0(3) . .
C22 C21 Zr 105.4(2) . .
C30 C22 C23 109.1(3) . .
C30 C22 C21 102.3(3) . .
C23 C22 C21 117.5(3) . .
C24 C23 C22 109.8(3) . .
C24 C23 C27 102.4(3) . .
C22 C23 C27 118.6(3) . .
C28 C24 C25 100.1(3) . .
C28 C24 C23 107.5(3) . .
C25 C24 C23 100.1(3) . .
C26 C25 C24 94.3(3) . .
C29 C26 C25 99.4(3) . .
C29 C26 C27 105.2(3) . .
C25 C26 C27 102.3(3) . .
C26 C27 C23 102.7(3) . .
C26 C27 Zr 130.1(3) . .
C23 C27 Zr 104.5(2) . .
C29 C28 C38 120.8(4) . .
C29 C28 C24 107.2(3) . .
C38 C28 C24 132.0(4) . .
C28 C29 C35 121.4(4) . .
C28 C29 C26 106.6(3) . .
C35 C29 C26 131.7(4) . .
C31 C30 C34 99.8(3) . .
C31 C30 C22 108.9(3) . .
C34 C30 C22 99.6(3) . .
C42 C31 C32 120.3(4) . .
C42 C31 C30 133.5(4) . .
C32 C31 C30 106.1(3) . .
C39 C32 C31 120.5(4) . .
C39 C32 C33 132.4(4) . .
C31 C32 C33 106.9(3) . .
C32 C33 C34 99.4(3) . .
C32 C33 C21 106.2(3) . .
C34 C33 C21 102.3(3) . .
C33 C34 C30 94.1(3) . .
C29 C35 C36 117.4(4) . .
C37 C36 C35 121.3(4) . .
C36 C37 C38 121.5(4) . .
C28 C38 C37 117.6(4) . .
C32 C39 C40 118.6(4) . .
C41 C40 C39 121.0(4) . .
C40 C41 C42 120.5(4) . .
C31 C42 C41 119.0(4) . .
C21 Zr C27 87.01(14) . .
C21 Zr C5 93.96(15) . .
C27 Zr C5 135.11(14) . .
C21 Zr C20 135.91(15) . .
C27 Zr C20 103.20(15) . .
C5 Zr C20 106.68(15) . .
C21 Zr C1 118.11(14) . .
C27 Zr C1 135.41(14) . .
C5 Zr C1 82.54(14) . .
C20 Zr C1 32.98(14) . .
C21 Zr C4 126.81(14) . .
C27 Zr C4 127.11(14) . .
C5 Zr C4 32.85(14) . .
C20 Zr C4 80.46(15) . .
C1 Zr C4 68.39(14) . .
C21 Zr C13 109.3(2) . .
C27 Zr C13 83.89(14) . .
C5 Zr C13 136.40(14) . .
C20 Zr C13 32.88(15) . .
C1 Zr C13 54.10(14) . .
C4 Zr C13 113.33(14) . .
C21 Zr C6 81.65(14) . .
C27 Zr C6 103.94(14) . .
C5 Zr C6 32.78(13) . .
C20 Zr C6 134.21(14) . .
C1 Zr C6 115.15(14) . .
C4 Zr C6 53.76(13) . .
C13 Zr C6 167.09(14) . .
C21 Zr C8 133.39(14) . .
C27 Zr C8 95.01(13) . .
C5 Zr C8 53.50(13) . .
C20 Zr C8 88.95(14) . .
C1 Zr C8 92.32(13) . .
C4 Zr C8 32.16(12) . .
C13 Zr C8 117.20(14) . .
C6 Zr C8 52.61(13) . .
C21 Zr C19 87.36(14) . .
C27 Zr C19 130.98(14) . .
C5 Zr C19 93.85(14) . .
C20 Zr C19 53.48(14) . .
C1 Zr C19 32.22(14) . .
C4 Zr C19 94.01(13) . .
C13 Zr C19 52.75(14) . .
C6 Zr C19 123.24(13) . .
C8 Zr C19 122.80(13) . .
C21 Zr C14 82.80(15) . .
C27 Zr C14 99.66(14) . .
C5 Zr C14 125.03(13) . .
C20 Zr C14 53.36(15) . .
C1 Zr C14 53.15(14) . .
C4 Zr C14 121.42(13) . .
C13 Zr C14 31.73(14) . .
C6 Zr C14 150.88(13) . .
C8 Zr C14 141.72(13) . .
C19 Zr C14 31.36(13) . .
C21 Zr C7 103.74(14) . .
C27 Zr C7 83.02(13) . .
C5 Zr C7 53.12(13) . .
C20 Zr C7 119.91(14) . .
C1 Zr C7 120.72(13) . .
C4 Zr C7 52.87(13) . .
C13 Zr C7 143.59(14) . .
C6 Zr C7 31.41(13) . .
C8 Zr C7 31.39(12) . .
C19 Zr C7 145.23(13) . .
C14 Zr C7 173.11(13) . .
C200 C100 C300 121.8(9) . 3
C100 C200 C300 129.3(9) . .
C200 C300 C100 108.9(8) . 3
C200 C300 C400 124.7(12) . .
C100 C300 C400 126.4(12) 3 .

loop_
_geom_bond_atom_site_label_1
_geom_bond_atom_site_label_2
_geom_bond_distance
_geom_bond_site_symmetry_2
C1 C20 1.410(6) .
C1 C19 1.418(6) .
C1 C2 1.508(6) .
C1 Zr 2.507(4) .
C2 C3 1.529(6) .
C3 C4 1.510(6) .
C4 C5 1.406(6) .
C4 C8 1.413(5) .
C4 Zr 2.510(4) .
C5 C6 1.414(6) .
C5 Zr 2.458(4) .
C6 C7 1.405(6) .
C6 Zr 2.544(4) .
C7 C8 1.414(6) .
C7 C12 1.506(5) .
C7 Zr 2.638(4) .
C8 C9 1.501(6) .
C8 Zr 2.585(4) .
C9 C10 1.525(6) .
C10 C11 1.514(7) .
C11 C12 1.530(6) .
C13 C14 1.411(6) .
C13 C20 1.412(6) .
C13 Zr 2.526(4) .
C14 C19 1.410(6) .
C14 C15 1.496(6) .
C14 Zr 2.623(4) .
C15 C16 1.537(6) .
C16 C17 1.512(8) .
C17 C18 1.536(7) .
C18 C19 1.506(6) .
C19 Zr 2.593(4) .
C20 Zr 2.459(4) .
C21 C33 1.550(6) .
C21 C22 1.582(5) .
C21 Zr 2.278(4) .
C22 C30 1.557(6) .
C22 C23 1.563(5) .
C23 C24 1.560(5) .
C23 C27 1.586(6) .
C24 C28 1.496(5) .
C24 C25 1.550(6) .
C25 C26 1.540(6) .
C26 C29 1.518(5) .
C26 C27 1.550(6) .
C27 Zr 2.302(4) .
C28 C29 1.388(6) .
C28 C38 1.392(6) .
C29 C35 1.389(6) .
C30 C31 1.517(6) .
C30 C34 1.549(6) .
C31 C42 1.375(6) .
C31 C32 1.403(6) .
C32 C39 1.379(6) .
C32 C33 1.501(6) .
C33 C34 1.543(5) .
C35 C36 1.399(6) .
C36 C37 1.368(6) .
C37 C38 1.398(6) .
C39 C40 1.389(7) .
C40 C41 1.375(7) .
C41 C42 1.392(6) .
C100 C200 1.299(9) .
C100 C300 1.451(11) 3
C200 C300 1.346(11) .
C300 C100 1.451(11) 3
C300 C400 1.46(2) .
